data_2013603
loop_
_publ_author_name
'James, Bruce D.'
'Mutrofin, Siti '
'Skelton, Brian W.'
'White, Allan H.'

_publ_section_title
;
 4-(Piperidin-1-yl)pyridinium hexafluorophosphate at 150K
;
_journal_issue 11
_journal_name_full 'Acta Crystallographica Section C'
_journal_page_first o622
_journal_page_last o624
_journal_paper_doi 10.1107/S0108270103019358
_journal_volume 59
_journal_year 2003
_chemical_formula_iupac 'C10 H15 N2 + , P F6 -'
_chemical_formula_moiety 'C10 H15 N2 + , P F6 -'
_chemical_formula_sum 'C10 H15 F6 N2 P'
_chemical_formula_weight 308.21
_chemical_name_systematic '4-Piperidinylpyridinium hexafluorophosphate'
_space_group_IT_number 14
_symmetry_cell_setting monoclinic
_symmetry_space_group_name_Hall '-P 2yn'
_symmetry_space_group_name_H-M 'P 1 21/n 1'
_atom_sites_solution_hydrogens difmap
_atom_sites_solution_primary direct
_atom_sites_solution_secondary difmap
_cell_angle_alpha 90
_cell_angle_beta 106.9370(10)
_cell_angle_gamma 90
_cell_formula_units_Z 8
_cell_length_a 12.8140(10)
_cell_length_b 10.4199(8)
_cell_length_c 20.072(2)
_cell_measurement_reflns_used 8192
_cell_measurement_temperature 150(2)
_cell_measurement_theta_max 28.5
_cell_measurement_theta_min 2.5
_cell_volume 2563.8(4)
_computing_cell_refinement 'SAINT (Siemens, 1995)'
_computing_data_collection 'SMART (Siemens, 1995)'
_computing_data_reduction 'Xtal3.4 (Hall et al, 1995)'
_computing_molecular_graphics Xtal3.4
_computing_publication_material 'BONDLA and CIFIO in Xtal3.4'
_computing_structure_refinement 'CRYLSQ in Xtal3.4'
_computing_structure_solution Xtal3.4
_diffrn_ambient_temperature 150(2)
_diffrn_measured_fraction_theta_full 1.0
_diffrn_measured_fraction_theta_max 1.0
_diffrn_measurement_device_type 'Bruker SMART CCD area-detector'
_diffrn_measurement_method \w
_diffrn_radiation_monochromator graphite
_diffrn_radiation_source 'sealed tube'
_diffrn_radiation_type 'Mo K\a'
_diffrn_radiation_wavelength 0.71073
_diffrn_reflns_av_R_equivalents 0.024
_diffrn_reflns_av_sigmaI/netI 0.056
_diffrn_reflns_limit_h_max 16
_diffrn_reflns_limit_h_min -17
_diffrn_reflns_limit_k_max 14
_diffrn_reflns_limit_k_min -14
_diffrn_reflns_limit_l_max 27
_diffrn_reflns_limit_l_min -27
_diffrn_reflns_number 29464
_diffrn_reflns_theta_full 29.0
_diffrn_reflns_theta_max 29.0
_diffrn_reflns_theta_min 1.69
_diffrn_standards_decay_% 0
_diffrn_standards_number 0
_exptl_absorpt_coefficient_mu 0.275
_exptl_absorpt_correction_T_max 0.949
_exptl_absorpt_correction_T_min 0.820
_exptl_absorpt_correction_type multi-scan
_exptl_absorpt_process_details '(SADABS; Sheldrick, 1996)'
_exptl_crystal_colour colourless
_exptl_crystal_density_diffrn 1.597
_exptl_crystal_density_meas ?
_exptl_crystal_density_method 'not measured'
_exptl_crystal_description prism
_exptl_crystal_F_000 1264
_exptl_crystal_size_max 0.45
_exptl_crystal_size_mid 0.35
_exptl_crystal_size_min 0.19
_refine_diff_density_max 0.69
_refine_diff_density_min -0.46
_refine_ls_extinction_method none
_refine_ls_goodness_of_fit_all 0.982
_refine_ls_goodness_of_fit_ref 1.047
_refine_ls_hydrogen_treatment refall
_refine_ls_matrix_type full
_refine_ls_number_constraints 0
_refine_ls_number_parameters 463
_refine_ls_number_reflns 4871
_refine_ls_number_restraints 0
_refine_ls_R_factor_all 0.059
_refine_ls_R_factor_gt 0.042
_refine_ls_shift/su_max 0.012
_refine_ls_shift/su_mean 0.001
_refine_ls_structure_factor_coef F
_refine_ls_weighting_details 'w = 1/(\s^2^(F) + 0.0004F^2^)'
_refine_ls_weighting_scheme calc
_refine_ls_wR_factor_all 0.052
_refine_ls_wR_factor_ref 0.048
_reflns_number_gt 4871
_reflns_number_total 6423
_reflns_threshold_expression I>2\s(I)
_cod_data_source_file gd1273.cif
_cod_data_source_block I
_cod_depositor_comments
;
The following automatic conversions were performed:

'_exptl_crystal_density_meas' value 'not measured' was changed to '?'
- the value is perceived as not measured.

Automatic conversion script
Id: cif_fix_values 3008 2015-01-20 13:52:24Z robertas 
;
_cod_original_sg_symbol_H-M 'P 21/n'
_cod_original_formula_sum 'C10 H15 F6 N2 P1'
_cod_database_code 2013603
_cod_database_fobs_code 2013603

loop_
_symmetry_equiv_pos_as_xyz
+x,+y,+z
1/2-x,1/2+y,1/2-z
-x,-y,-z
1/2+x,1/2-y,1/2+z

loop_
_atom_site_label
_atom_site_fract_x
_atom_site_fract_y
_atom_site_fract_z
_atom_site_U_iso_or_equiv
_atom_site_adp_type
_atom_site_calc_flag
_atom_site_calc_attached_atom
_atom_site_occupancy
_atom_site_disorder_assembly
_atom_site_disorder_group
N11 0.20071(16) 0.4407(2) 0.45059(11) 0.0431(10) Uani ? ? 1.00 ? ?
C12 0.17356(18) 0.4466(2) 0.38059(13) 0.0411(11) Uani ? ? 1.00 ? ?
C13 0.24748(16) 0.4251(2) 0.34592(11) 0.0331(10) Uani ? ? 1.00 ? ?
C14 0.35768(15) 0.39376(18) 0.38225(10) 0.0263(8) Uani ? ? 1.00 ? ?
C15 0.38228(17) 0.3898(2) 0.45633(11) 0.0313(9) Uani ? ? 1.00 ? ?
C16 0.30394(19) 0.4138(2) 0.48774(12) 0.0388(11) Uani ? ? 1.00 ? ?
N11' 0.43117(13) 0.36762(16) 0.34886(9) 0.0302(8) Uani ? ? 1.00 ? ?
C12' 0.4063(2) 0.3643(2) 0.27269(12) 0.0381(11) Uani ? ? 1.00 ? ?
C13' 0.4134(2) 0.2278(3) 0.24890(12) 0.0414(12) Uani ? ? 1.00 ? ?
C14' 0.5251(2) 0.1702(3) 0.28393(13) 0.0437(12) Uani ? ? 1.00 ? ?
C15' 0.5543(2) 0.1844(2) 0.36226(13) 0.0408(11) Uani ? ? 1.00 ? ?
C16' 0.54258(17) 0.3230(2) 0.38297(13) 0.0374(11) Uani ? ? 1.00 ? ?
N21 0.74656(17) 0.4117(2) 0.18369(11) 0.0426(10) Uani ? ? 1.00 ? ?
C22 0.6898(2) 0.3232(2) 0.13922(14) 0.0443(12) Uani ? ? 1.00 ? ?
C23 0.5823(2) 0.3394(2) 0.10533(14) 0.0425(12) Uani ? ? 1.00 ? ?
C24 0.52579(17) 0.4519(2) 0.11575(12) 0.0357(10) Uani ? ? 1.00 ? ?
C25 0.58949(18) 0.5415(2) 0.16411(12) 0.0360(10) Uani ? ? 1.00 ? ?
C26 0.6968(2) 0.5189(2) 0.19597(13) 0.0410(11) Uani ? ? 1.00 ? ?
N21' 0.42005(15) 0.4714(2) 0.08348(12) 0.0514(11) Uani ? ? 1.00 ? ?
C22' 0.3542(2) 0.3837(4) 0.0296(2) 0.0653(18) Uani ? ? 1.00 ? ?
C23' 0.24692(19) 0.3531(2) 0.04340(14) 0.0420(11) Uani ? ? 1.00 ? ?
C24' 0.18345(19) 0.4741(2) 0.04586(13) 0.0401(11) Uani ? ? 1.00 ? ?
C26' 0.3615(2) 0.5914(2) 0.08833(17) 0.0482(13) Uani ? ? 1.00 ? ?
C25' 0.25299(18) 0.5640(2) 0.10065(13) 0.0391(11) Uani ? ? 1.00 ? ?
P1 0.13934(4) 0.57592(5) 0.61382(3) 0.0296(2) Uani ? ? 1.00 ? ?
F11 0.08150(13) 0.46351(13) 0.56141(7) 0.0531(7) Uani ? ? 1.00 ? ?
F12 0.18627(12) 0.63458(14) 0.55485(8) 0.0510(7) Uani ? ? 1.00 ? ?
F13 0.03272(10) 0.66309(14) 0.58706(7) 0.0463(7) Uani ? ? 1.00 ? ?
F14 0.19898(11) 0.68545(13) 0.66593(8) 0.0519(7) Uani ? ? 1.00 ? ?
F15 0.09389(10) 0.51471(14) 0.67289(7) 0.0446(7) Uani ? ? 1.00 ? ?
F16 0.24545(10) 0.48742(12) 0.63972(7) 0.0442(7) Uani ? ? 1.00 ? ?
P2 1.02417(4) 0.25534(5) 0.17166(3) 0.0315(2) Uani ? ? 1.00 ? ?
F21 0.97669(12) 0.31084(16) 0.23181(8) 0.0574(8) Uani ? ? 1.00 ? ?
F22 0.94260(12) 0.13735(15) 0.16145(9) 0.0609(8) Uani ? ? 1.00 ? ?
F23 0.93384(12) 0.33482(15) 0.11498(8) 0.0560(8) Uani ? ? 1.00 ? ?
F24 1.07052(12) 0.20080(16) 0.11181(8) 0.0575(8) Uani ? ? 1.00 ? ?
F25 1.10537(12) 0.37463(14) 0.18231(7) 0.0538(8) Uani ? ? 1.00 ? ?
F26 1.11316(11) 0.17734(14) 0.22929(8) 0.0536(7) Uani ? ? 1.00 ? ?
H11 0.153(2) 0.455(3) 0.4726(14) 0.055(8) Uiso ? ? 1.00 ? ?
H12 0.100(2) 0.462(2) 0.3579(12) 0.039(6) Uiso ? ? 1.00 ? ?
H13 0.2231(19) 0.426(2) 0.2999(13) 0.039(6) Uiso ? ? 1.00 ? ?
H15 0.4507(19) 0.368(2) 0.4834(12) 0.037(6) Uiso ? ? 1.00 ? ?
H16 0.318(2) 0.412(2) 0.5364(13) 0.043(7) Uiso ? ? 1.00 ? ?
H12'a 0.460(2) 0.415(3) 0.2608(13) 0.049(7) Uiso ? ? 1.00 ? ?
H12'b 0.336(2) 0.401(2) 0.2510(12) 0.043(7) Uiso ? ? 1.00 ? ?
H13'a 0.402(2) 0.224(3) 0.1988(14) 0.051(7) Uiso ? ? 1.00 ? ?
H13'b 0.358(2) 0.180(3) 0.2570(13) 0.046(7) Uiso ? ? 1.00 ? ?
H14'a 0.581(2) 0.213(3) 0.2679(13) 0.050(7) Uiso ? ? 1.00 ? ?
H14'b 0.524(2) 0.085(3) 0.2722(14) 0.052(8) Uiso ? ? 1.00 ? ?
H15'a 0.627(2) 0.161(3) 0.3830(14) 0.059(8) Uiso ? ? 1.00 ? ?
H15'b 0.5065(19) 0.130(2) 0.3804(12) 0.037(6) Uiso ? ? 1.00 ? ?
H16'a 0.5586(17) 0.332(2) 0.4323(12) 0.031(6) Uiso ? ? 1.00 ? ?
H16'b 0.589(2) 0.372(2) 0.3675(13) 0.045(7) Uiso ? ? 1.00 ? ?
H21 0.813(3) 0.401(3) 0.2051(15) 0.064(9) Uiso ? ? 1.00 ? ?
H22 0.727(2) 0.253(2) 0.1325(12) 0.041(7) Uiso ? ? 1.00 ? ?
H23 0.549(2) 0.278(3) 0.0750(14) 0.055(8) Uiso ? ? 1.00 ? ?
H25 0.561(2) 0.616(2) 0.1729(12) 0.040(6) Uiso ? ? 1.00 ? ?
H26 0.737(2) 0.574(2) 0.2290(12) 0.041(7) Uiso ? ? 1.00 ? ?
H22'a 0.393(3) 0.308(4) 0.0296(17) 0.085(11) Uiso ? ? 1.00 ? ?
H22'b 0.341(3) 0.422(3) -0.018(2) 0.088(12) Uiso ? ? 1.00 ? ?
H23'a 0.210(2) 0.297(3) 0.0084(13) 0.048(7) Uiso ? ? 1.00 ? ?
H23'b 0.260(2) 0.308(2) 0.0872(13) 0.041(7) Uiso ? ? 1.00 ? ?
H24'a 0.165(2) 0.515(3) 0.0001(14) 0.050(7) Uiso ? ? 1.00 ? ?
H24'b 0.115(2) 0.462(3) 0.0524(14) 0.055(8) Uiso ? ? 1.00 ? ?
H25'a 0.216(2) 0.643(2) 0.1038(12) 0.042(7) Uiso ? ? 1.00 ? ?
H25'b 0.265(2) 0.527(3) 0.1457(14) 0.051(7) Uiso ? ? 1.00 ? ?
H26'a 0.355(2) 0.635(3) 0.0457(15) 0.057(8) Uiso ? ? 1.00 ? ?
H26'b 0.403(2) 0.643(3) 0.1239(14) 0.055(8) Uiso ? ? 1.00 ? ?

loop_
_atom_site_aniso_label
_atom_site_aniso_U_11
_atom_site_aniso_U_22
_atom_site_aniso_U_33
_atom_site_aniso_U_12
_atom_site_aniso_U_13
_atom_site_aniso_U_23
N11 0.0366(10) 0.0530(12) 0.0462(11) -0.0009(9) 0.0222(9) -0.0046(9)
C12 0.0255(10) 0.0489(14) 0.0492(14) 0.0036(10) 0.0115(10) 0.0046(11)
C13 0.0270(10) 0.0392(12) 0.0312(11) 0.0004(8) 0.0052(8) 0.0032(9)
C14 0.0246(9) 0.0223(9) 0.0313(10) -0.0014(7) 0.0072(7) 0.0004(7)
C15 0.0292(10) 0.0320(10) 0.0294(10) -0.0018(8) 0.0032(8) -0.0025(8)
C16 0.0434(12) 0.0430(13) 0.0315(11) -0.0066(10) 0.0135(9) -0.0058(10)
N11' 0.0263(8) 0.0324(9) 0.0316(9) 0.0048(7) 0.0080(7) 0.0013(7)
C12' 0.0410(12) 0.0441(13) 0.0319(11) 0.0106(10) 0.0150(10) 0.0092(10)
C13' 0.0446(13) 0.0489(14) 0.0288(11) 0.0005(11) 0.0074(10) -0.0035(10)
C14' 0.0504(14) 0.0385(13) 0.0431(13) 0.0083(11) 0.0152(11) -0.0060(11)
C15' 0.0378(12) 0.0401(13) 0.0411(13) 0.0122(10) 0.0059(10) 0.0006(10)
C16' 0.0235(10) 0.0450(13) 0.0407(13) 0.0040(9) 0.0048(9) -0.0083(10)
N21 0.0396(11) 0.0388(11) 0.0464(12) 0.0050(9) 0.0081(9) 0.0062(9)
C22 0.0469(13) 0.0315(12) 0.0596(16) 0.0054(10) 0.0238(12) 0.0014(11)
C23 0.0445(13) 0.0309(11) 0.0579(15) -0.0073(10) 0.0243(11) -0.0131(11)
C24 0.0341(11) 0.0312(11) 0.0455(12) -0.0067(9) 0.0172(9) -0.0072(9)
C25 0.0402(12) 0.0276(10) 0.0397(12) -0.0015(9) 0.0109(9) -0.0051(9)
C26 0.0441(13) 0.0349(12) 0.0385(13) -0.0011(10) 0.0036(10) -0.0012(10)
N21' 0.0309(10) 0.0464(12) 0.0757(15) -0.0061(9) 0.0136(10) -0.0315(11)
C22' 0.0373(14) 0.073(2) 0.086(2) -0.0157(14) 0.0195(14) -0.050(2)
C23' 0.0361(12) 0.0421(13) 0.0425(13) -0.0073(10) 0.0031(10) -0.0094(11)
C24' 0.0313(11) 0.0458(13) 0.0403(13) -0.0012(10) 0.0056(10) 0.0052(11)
C26' 0.0377(13) 0.0382(13) 0.0667(18) -0.0042(10) 0.0117(12) -0.0123(13)
C25' 0.0360(11) 0.0350(12) 0.0438(13) 0.0084(9) 0.0077(10) 0.0012(10)
P1 0.0277(2) 0.0283(3) 0.0349(3) 0.0020(2) 0.0124(2) 0.0017(2)
F11 0.0718(10) 0.0369(8) 0.0400(8) -0.0104(7) -0.0005(7) 0.0002(6)
F12 0.0600(9) 0.0434(8) 0.0618(9) 0.0099(7) 0.0367(7) 0.0197(7)
F13 0.0301(6) 0.0495(8) 0.0578(9) 0.0114(6) 0.0102(6) 0.0106(7)
F14 0.0451(8) 0.0365(7) 0.0651(9) -0.0011(6) 0.0018(7) -0.0104(7)
F15 0.0333(7) 0.0648(9) 0.0401(7) 0.0045(6) 0.0175(6) 0.0114(6)
F16 0.0367(7) 0.0382(7) 0.0635(9) 0.0129(6) 0.0238(6) 0.0132(6)
P2 0.0283(3) 0.0297(3) 0.0352(3) -0.0015(2) 0.0072(2) -0.0002(2)
F21 0.0623(9) 0.0670(10) 0.0501(9) 0.0141(8) 0.0278(7) 0.0004(7)
F22 0.0480(8) 0.0505(9) 0.0778(11) -0.0229(7) 0.0081(8) 0.0034(8)
F23 0.0517(8) 0.0565(9) 0.0496(8) 0.0122(7) -0.0010(7) 0.0119(7)
F24 0.0576(9) 0.0656(10) 0.0541(9) 0.0005(8) 0.0241(7) -0.0146(8)
F25 0.0609(9) 0.0463(8) 0.0494(8) -0.0244(7) 0.0084(7) -0.0008(7)
F26 0.0431(8) 0.0510(9) 0.0562(9) 0.0066(6) -0.0018(6) 0.0121(7)

loop_
_atom_type_symbol
_atom_type_scat_dispersion_real
_atom_type_scat_dispersion_imag
_atom_type_scat_source
C 0.002 0.002 'Int Tables Vol IV Tables 2.2B and 2.3.1'
H 0.0 0.0 'Int Tables Vol IV Tables 2.2B and 2.3.1'
N 0.004 0.003 'Int Tables Vol IV Tables 2.2B and 2.3.1'
F 0.014 0.01 'Int Tables Vol IV Tables 2.2B and 2.3.1'
P 0.09 0.095 'Int Tables Vol IV Tables 2.2B and 2.3.1'

loop_
_geom_angle_atom_site_label_1
_geom_angle_atom_site_label_2
_geom_angle_atom_site_label_3
_geom_angle
_geom_angle_publ_flag
C12 N11 C16 120.1(2) yes
C12 N11 H11 121.4(16) ?
C16 N11 H11 118.6(16) ?
N11 C12 C13 121.6(2) yes
N11 C12 H12 115.6(16) ?
C13 C12 H12 122.7(16) ?
C12 C13 C14 121.0(2) yes
C12 C13 H13 116.7(17) ?
C14 C13 H13 122.2(17) ?
C13 C14 C15 115.1(2) yes
C13 C14 N11' 121.95(18) ?
C15 C14 N11' 122.93(16) ?
C14 C15 C16 120.70(18) ?
C14 C15 H15 120.5(17) ?
C16 C15 H15 118.8(17) ?
N11 C16 C15 121.5(2) ?
N11 C16 H16 115.9(15) ?
C15 C16 H16 122.5(15) ?
C14 N11' C12' 123.88(17) no
C14 N11' C16' 124.32(18) no
C12' N11' C16' 111.4(2) yes
N11' C12' C13' 109.66(19) ?
N11' C12' H12'a 107.1(15) ?
N11' C12' H12'b 110.7(16) ?
C13' C12' H12'a 109.1(17) ?
C13' C12' H12'b 111.5(15) ?
H12'a C12' H12'b 109(2) ?
C12' C13' C14' 111.1(2) ?
C12' C13' H13'a 111.1(16) ?
C12' C13' H13'b 109.4(17) ?
C14' C13' H13'a 107.1(15) ?
C14' C13' H13'b 112.1(15) ?
H13'a C13' H13'b 106(2) ?
C13' C14' C15' 110.9(2) ?
C13' C14' H14'a 110.3(15) ?
C13' C14' H14'b 108.8(15) ?
C15' C14' H14'a 108.5(14) ?
C15' C14' H14'b 110.0(17) ?
H14'a C14' H14'b 108(3) ?
C14' C15' C16' 111.2(2) ?
C14' C15' H15'a 110.4(19) ?
C14' C15' H15'b 109.8(13) ?
C16' C15' H15'a 106.8(18) ?
C16' C15' H15'b 108.7(15) ?
H15'a C15' H15'b 110(2) ?
N11' C16' C15' 109.47(17) ?
N11' C16' H16'a 109.8(14) ?
N11' C16' H16'b 107.8(15) ?
C15' C16' H16'a 111.5(13) ?
C15' C16' H16'b 108.5(17) ?
H16'a C16' H16'b 110(2) ?
C22 N21 C26 120.0(2) yes
C22 N21 H21 121(2) ?
C26 N21 H21 119(2) ?
N21 C22 C23 121.5(2) yes
N21 C22 H22 116.5(14) yes
C23 C22 H22 122.0(14) ?
C22 C23 C24 120.9(2) ?
C22 C23 H23 117.9(18) ?
C24 C23 H23 121.1(18) ?
C23 C24 C25 115.20(19) ?
C23 C24 N21' 122.7(2) yes
C25 C24 N21' 122.0(2) yes
C24 C25 C26 120.6(2) ?
C24 C25 H25 121.1(14) ?
C26 C25 H25 118.3(14) ?
N21 C26 C25 121.8(2) ?
N21 C26 H26 117.5(16) ?
C25 C26 H26 120.5(16) ?
C24 N21' C22' 122.9(2) no
C24 N21' C26' 124.1(2) no
C22' N21' C26' 112.3(2) yes
N21' C22' C23' 110.6(3) ?
N21' C22' H22'a 109(2) ?
N21' C22' H22'b 111(2) ?
C23' C22' H22'a 109(2) ?
C23' C22' H22'b 110(2) ?
H22'a C22' H22'b 106(3) ?
C22' C23' C24' 110.9(2) ?
C22' C23' H23'a 106.1(19) ?
C22' C23' H23'b 109.8(15) ?
C24' C23' H23'a 113.2(16) ?
C24' C23' H23'b 109.5(16) ?
H23'a C23' H23'b 107(2) ?
C23' C24' C25' 109.32(18) ?
C23' C24' H24'a 108.7(17) ?
C23' C24' H24'b 115.3(17) ?
C25' C24' H24'a 109.9(15) ?
C25' C24' H24'b 111.0(17) ?
H24'a C24' H24'b 102(2) ?
N21' C26' C25' 111.2(2) ?
N21' C26' H26'a 104.7(19) ?
N21' C26' H26'b 111.1(17) ?
C25' C26' H26'a 113.4(17) ?
C25' C26' H26'b 109(2) ?
H26'a C26' H26'b 107(2) ?
C24' C25' C26' 111.8(2) ?
C24' C25' H25'a 112.4(13) ?
C24' C25' H25'b 109.6(16) ?
C26' C25' H25'a 110.0(16) ?
C26' C25' H25'b 109.5(16) ?
H25'a C25' H25'b 103(2) ?
F11 P1 F12 89.73(8) ?
F11 P1 F13 90.47(7) ?
F11 P1 F14 178.75(9) ?
F11 P1 F15 89.80(8) ?
F11 P1 F16 88.78(7) ?
F12 P1 F13 90.17(8) ?
F12 P1 F14 90.01(8) ?
F12 P1 F15 178.84(10) ?
F12 P1 F16 89.63(8) ?
F13 P1 F14 90.75(7) ?
F13 P1 F15 90.89(8) ?
F13 P1 F16 179.23(8) ?
F14 P1 F15 90.44(8) ?
F14 P1 F16 90.00(7) ?
F15 P1 F16 89.30(8) ?
F21 P2 F22 89.80(9) ?
F21 P2 F23 89.66(8) ?
F21 P2 F24 179.65(11) ?
F21 P2 F25 89.65(9) ?
F21 P2 F26 89.17(8) ?
F22 P2 F23 89.79(8) ?
F22 P2 F24 90.14(9) ?
F22 P2 F25 179.42(12) ?
F22 P2 F26 90.21(8) ?
F23 P2 F24 90.00(8) ?
F23 P2 F25 90.03(8) ?
F23 P2 F26 178.83(10) ?
F24 P2 F25 90.41(9) ?
F24 P2 F26 91.17(8) ?
F25 P2 F26 89.96(8) ?

loop_
_geom_bond_atom_site_label_1
_geom_bond_atom_site_label_2
_geom_bond_site_symmetry_1
_geom_bond_site_symmetry_2
_geom_bond_distance
_geom_bond_publ_flag
N11 C12 . . 1.347(3) yes
N11 C16 . . 1.345(3) yes
N11 H11 . . 0.86(3) ?
C12 C13 . . 1.347(4) yes
C12 H12 . . 0.94(2) ?
C13 C14 . . 1.426(3) yes
C13 H13 . . 0.89(2) ?
C14 C15 . . 1.428(3) yes
C14 N11' . . 1.333(3) yes
C15 C16 . . 1.355(4) yes
C15 H15 . . 0.92(2) ?
C16 H16 . . 0.94(3) ?
N11' C12' . . 1.469(3) no
N11' C16' . . 1.467(3) no
C12' C13' . . 1.511(4) no
C12' H12'a . . 0.95(3) ?
C12' H12'b . . 0.96(2) ?
C13' C14' . . 1.522(3) no
C13' H13'a . . 0.98(3) ?
C13' H13'b . . 0.93(3) ?
C14' C15' . . 1.513(4) no
C14' H14'a . . 0.97(3) ?
C14' H14'b . . 0.92(3) ?
C15' C16' . . 1.522(4) no
C15' H15'a . . 0.94(3) ?
C15' H15'b . . 0.98(3) ?
C16' H16'a . . 0.95(2) ?
C16' H16'b . . 0.90(3) ?
N21 C22 . . 1.341(3) yes
N21 C26 . . 1.344(3) yes
N21 H21 . . 0.85(3) ?
C22 C23 . . 1.357(3) yes
C22 H22 . . 0.90(3) ?
C23 C24 . . 1.424(3) yes
C23 H23 . . 0.90(3) ?
C24 C25 . . 1.421(3) yes
C24 N21' . . 1.336(3) yes
C25 C26 . . 1.358(3) yes
C25 H25 . . 0.89(3) ?
C26 H26 . . 0.91(2) ?
N21' C22' . . 1.478(4) no
N21' C26' . . 1.476(3) no
C22' C23' . . 1.514(4) no
C22' H22'a . . 0.93(4) ?
C22' H22'b . . 1.01(4) ?
C23' C24' . . 1.509(4) no
C23' H23'a . . 0.93(2) ?
C23' H23'b . . 0.97(3) ?
C24' C25' . . 1.520(3) no
C24' H24'a . . 0.98(3) ?
C24' H24'b . . 0.93(3) ?
C26' C25' . . 1.509(4) no
C26' H26'a . . 0.95(3) ?
C26' H26'b . . 0.93(3) ?
C25' H25'a . . 0.96(3) ?
C25' H25'b . . 0.95(3) ?
P1 F11 . . 1.6042(14) ?
P1 F12 . . 1.5971(18) ?
P1 F13 . . 1.5977(14) ?
P1 F14 . . 1.5858(14) ?
P1 F15 . . 1.5981(16) ?
P1 F16 . . 1.5992(13) ?
P2 F21 . . 1.6095(18) ?
P2 F22 . . 1.5878(16) ?
P2 F23 . . 1.5977(15) ?
P2 F24 . . 1.5920(19) ?
P2 F25 . . 1.5949(16) ?
P2 F26 . . 1.5908(14) ?

loop_
_cod_related_entry_id
_cod_related_entry_database
_cod_related_entry_code
1 ChemSpider 21107454
